data_4113271
loop_
_publ_author_name
'Xile Hu'
'Karsten Meyer'

_publ_section_title
;
 Terminal Cobalt(III) Imido Complexes Supported by Tris(Carbene) Ligands:
 Imido Insertion into the Cobalt-Carbene Bond
;
_journal_name_full 'Journal of the American Chemical Society'
_journal_page_first 16322
_journal_page_last 16323
_journal_paper_doi 10.1021/ja044271b
_journal_volume 126
_journal_year 2004
_chemical_formula_sum 'C65 H68 B Co N11'
_chemical_formula_weight 1073.04
_chemical_name_systematic
; 
 ? 
;
_space_group_IT_number 14
_symmetry_cell_setting monoclinic
_symmetry_space_group_name_Hall '-P 2yn'
_symmetry_space_group_name_H-M 'P 1 21/n 1'
_atom_sites_solution_hydrogens geom
_atom_sites_solution_primary direct
_atom_sites_solution_secondary difmap
_audit_creation_method SHELXL-97
_cell_angle_alpha 90.00
_cell_angle_beta 100.8740(10)
_cell_angle_gamma 90.00
_cell_formula_units_Z 4
_cell_length_a 17.5814(10)
_cell_length_b 17.6895(10)
_cell_length_c 18.7229(11)
_cell_measurement_reflns_used 6118
_cell_measurement_temperature 123(2)
_cell_measurement_theta_max 27.34
_cell_measurement_theta_min 2.30
_cell_volume 5718.4(6)
_computing_cell_refinement 'Bruker SMART'
_computing_data_collection 'Bruker SMART'
_computing_data_reduction 'Bruker SAINT'
_computing_molecular_graphics 'Bruker SHELXTL'
_computing_publication_material 'Bruker SHELXTL'
_computing_structure_refinement 'SHELXL-97 (Sheldrick, 1997)'
_computing_structure_solution 'SHELXS-97 (Sheldrick, 1990)'
_diffrn_ambient_temperature 123(2)
_diffrn_measured_fraction_theta_full 1.000
_diffrn_measured_fraction_theta_max 1.000
_diffrn_measurement_device_type 'CCD area detector'
_diffrn_measurement_method 'phi and omega scans'
_diffrn_radiation_monochromator graphite
_diffrn_radiation_source 'fine-focus sealed tube'
_diffrn_radiation_type MoK\a
_diffrn_radiation_wavelength 0.71073
_diffrn_reflns_av_R_equivalents 0.0377
_diffrn_reflns_av_sigmaI/netI 0.0444
_diffrn_reflns_limit_h_max 20
_diffrn_reflns_limit_h_min -18
_diffrn_reflns_limit_k_max 21
_diffrn_reflns_limit_k_min -18
_diffrn_reflns_limit_l_max 18
_diffrn_reflns_limit_l_min -22
_diffrn_reflns_number 29983
_diffrn_reflns_theta_full 25.00
_diffrn_reflns_theta_max 25.00
_diffrn_reflns_theta_min 1.46
_exptl_absorpt_coefficient_mu 0.351
_exptl_absorpt_correction_T_max 1.000
_exptl_absorpt_correction_T_min 0.818
_exptl_absorpt_correction_type multi-scan
_exptl_absorpt_process_details sadabs
_exptl_crystal_colour Blue
_exptl_crystal_density_diffrn 1.246
_exptl_crystal_density_meas ?
_exptl_crystal_description Tube
_exptl_crystal_F_000 2268
_exptl_crystal_size_max 0.45
_exptl_crystal_size_mid 0.10
_exptl_crystal_size_min 0.05
_refine_diff_density_max 0.429
_refine_diff_density_min -0.306
_refine_diff_density_rms 0.048
_refine_ls_extinction_method none
_refine_ls_goodness_of_fit_ref 1.032
_refine_ls_hydrogen_treatment mixed
_refine_ls_matrix_type full
_refine_ls_number_parameters 710
_refine_ls_number_reflns 10071
_refine_ls_number_restraints 0
_refine_ls_restrained_S_all 1.032
_refine_ls_R_factor_all 0.0597
_refine_ls_R_factor_gt 0.0440
_refine_ls_shift/su_max 0.023
_refine_ls_shift/su_mean 0.000
_refine_ls_structure_factor_coef Fsqd
_refine_ls_weighting_details 'calc w=1/[\s^2^(Fo^2^)+(0.0416P)^2^+2.6174P] where P=(Fo^2^+2Fc^2^)/3'
_refine_ls_weighting_scheme calc
_refine_ls_wR_factor_gt 0.0937
_refine_ls_wR_factor_ref 0.1002
_reflns_number_gt 8028
_reflns_number_total 10071
_reflns_threshold_expression >2sigma(I)
_cod_data_source_file ja044271bsi20041104_070939.cif
_cod_data_source_block a
_cod_depositor_comments
;
The following automatic conversions were performed:

'_exptl_crystal_density_meas' value 'nit measured' was changed to '?'
- the value is perceived as not measured.

Automatic conversion script
Id: cif_fix_values 3008 2015-01-20 13:52:24Z robertas 
;
_cod_database_code 4113271

loop_
_symmetry_equiv_pos_as_xyz
'x, y, z'
'-x+1/2, y+1/2, -z+1/2'
'-x, -y, -z'
'x-1/2, -y-1/2, z-1/2'

loop_
_atom_site_label
_atom_site_type_symbol
_atom_site_fract_x
_atom_site_fract_y
_atom_site_fract_z
_atom_site_U_iso_or_equiv
_atom_site_adp_type
_atom_site_occupancy
_atom_site_symmetry_multiplicity
_atom_site_calc_flag
_atom_site_refinement_flags
Co1 Co 0.671839(16) 0.800526(16) 0.866181(15) 0.01830(9) Uani 1 1 d .
C1 C 0.63559(13) 0.65821(12) 1.01696(12) 0.0258(5) Uani 1 1 d .
H1A H 0.6564 0.6134 1.0458 0.031 Uiso 1 1 calc R
H1B H 0.5819 0.6666 1.0242 0.031 Uiso 1 1 calc R
C2 C 0.68455(13) 0.72671(12) 1.04358(12) 0.0245(5) Uani 1 1 d .
H2A H 0.7008 0.7239 1.0971 0.029 Uiso 1 1 calc R
H2B H 0.7318 0.7265 1.0220 0.029 Uiso 1 1 calc R
C3 C 0.63000(12) 0.83005(12) 0.95750(11) 0.0193(5) Uani 1 1 d .
C4 C 0.60278(14) 0.83431(13) 1.07130(12) 0.0292(5) Uani 1 1 d .
H4 H 0.6024 0.8213 1.1205 0.035 Uiso 1 1 calc R
C5 C 0.56572(14) 0.89215(13) 1.03417(12) 0.0298(5) Uani 1 1 d .
H5 H 0.5340 0.9283 1.0520 0.036 Uiso 1 1 calc R
C6 C 0.55886(13) 0.94817(12) 0.91145(12) 0.0229(5) Uani 1 1 d .
C7 C 0.48804(13) 0.94251(12) 0.86330(12) 0.0254(5) Uani 1 1 d .
C8 C 0.46823(14) 1.00127(13) 0.81333(13) 0.0307(6) Uani 1 1 d .
H8 H 0.4206 0.9992 0.7796 0.037 Uiso 1 1 calc R
C9 C 0.51702(15) 1.06211(13) 0.81237(13) 0.0338(6) Uani 1 1 d .
H9 H 0.5031 1.1012 0.7775 0.041 Uiso 1 1 calc R
C10 C 0.58592(14) 1.06668(13) 0.86170(13) 0.0322(6) Uani 1 1 d .
H10 H 0.6186 1.1093 0.8607 0.039 Uiso 1 1 calc R
C11 C 0.60839(13) 1.01021(13) 0.91269(12) 0.0270(5) Uani 1 1 d .
C12 C 0.43417(14) 0.87662(14) 0.86332(15) 0.0391(6) Uani 1 1 d .
H12A H 0.4474 0.8370 0.8312 0.059 Uiso 1 1 calc R
H12B H 0.3807 0.8932 0.8459 0.059 Uiso 1 1 calc R
H12C H 0.4393 0.8567 0.9129 0.059 Uiso 1 1 calc R
C13 C 0.68346(14) 1.01570(14) 0.96621(14) 0.0381(6) Uani 1 1 d .
H13A H 0.7077 1.0647 0.9609 0.057 Uiso 1 1 calc R
H13B H 0.7182 0.9751 0.9569 0.057 Uiso 1 1 calc R
H13C H 0.6734 1.0109 1.0158 0.057 Uiso 1 1 calc R
C14 C 0.69748(13) 0.59238(12) 0.92904(12) 0.0255(5) Uani 1 1 d .
H14A H 0.6786 0.5396 0.9282 0.031 Uiso 1 1 calc R
H14B H 0.7415 0.5974 0.9704 0.031 Uiso 1 1 calc R
C15 C 0.72514(13) 0.60899(12) 0.85878(12) 0.0253(5) Uani 1 1 d .
H15A H 0.7460 0.5621 0.8410 0.030 Uiso 1 1 calc R
H15B H 0.6806 0.6257 0.8216 0.030 Uiso 1 1 calc R
C16 C 0.77432(12) 0.74246(12) 0.87811(11) 0.0203(5) Uani 1 1 d .
C17 C 0.86286(13) 0.65061(14) 0.87239(14) 0.0332(6) Uani 1 1 d .
H17 H 0.8844 0.6021 0.8672 0.040 Uiso 1 1 calc R
C18 C 0.90157(14) 0.71587(14) 0.88536(14) 0.0350(6) Uani 1 1 d .
H18 H 0.9560 0.7225 0.8910 0.042 Uiso 1 1 calc R
C19 C 0.86863(12) 0.85055(13) 0.89928(13) 0.0258(5) Uani 1 1 d .
C20 C 0.88342(13) 0.89147(14) 0.84003(13) 0.0304(6) Uani 1 1 d .
C21 C 0.90595(14) 0.96640(14) 0.85169(15) 0.0362(6) Uani 1 1 d .
H21 H 0.9159 0.9959 0.8121 0.043 Uiso 1 1 calc R
C22 C 0.91422(14) 0.99885(15) 0.91985(15) 0.0388(6) Uani 1 1 d .
H22 H 0.9303 1.0500 0.9270 0.047 Uiso 1 1 calc R
C23 C 0.89904(13) 0.95676(14) 0.97724(14) 0.0346(6) Uani 1 1 d .
H23 H 0.9045 0.9795 1.0239 0.041 Uiso 1 1 calc R
C24 C 0.87595(12) 0.88175(13) 0.96867(13) 0.0278(5) Uani 1 1 d .
C25 C 0.87284(15) 0.85736(15) 0.76531(14) 0.0399(6) Uani 1 1 d .
H25A H 0.9135 0.8198 0.7640 0.060 Uiso 1 1 calc R
H25B H 0.8761 0.8972 0.7296 0.060 Uiso 1 1 calc R
H25C H 0.8220 0.8328 0.7536 0.060 Uiso 1 1 calc R
C26 C 0.85890(15) 0.83667(15) 1.03229(13) 0.0365(6) Uani 1 1 d .
H26A H 0.8856 0.8596 1.0778 0.055 Uiso 1 1 calc R
H26B H 0.8771 0.7846 1.0292 0.055 Uiso 1 1 calc R
H26C H 0.8029 0.8365 1.0312 0.055 Uiso 1 1 calc R
C27 C 0.55920(12) 0.61818(12) 0.90102(12) 0.0253(5) Uani 1 1 d .
H27A H 0.5329 0.5900 0.9351 0.030 Uiso 1 1 calc R
H27B H 0.5664 0.5833 0.8615 0.030 Uiso 1 1 calc R
C28 C 0.50847(12) 0.68381(12) 0.86897(12) 0.0240(5) Uani 1 1 d .
H28A H 0.4534 0.6686 0.8620 0.029 Uiso 1 1 calc R
H28B H 0.5164 0.7269 0.9033 0.029 Uiso 1 1 calc R
C29 C 0.58894(12) 0.74948(12) 0.78995(11) 0.0199(5) Uani 1 1 d .
C30 C 0.48513(13) 0.68242(13) 0.73304(12) 0.0296(6) Uani 1 1 d .
H30 H 0.4398 0.6520 0.7259 0.035 Uiso 1 1 calc R
C31 C 0.52111(13) 0.70897(14) 0.68150(13) 0.0322(6) Uani 1 1 d .
H31 H 0.5061 0.7014 0.6306 0.039 Uiso 1 1 calc R
C32 C 0.63741(12) 0.78695(13) 0.67756(11) 0.0232(5) Uani 1 1 d .
C33 C 0.62475(13) 0.86291(13) 0.65987(11) 0.0260(5) Uani 1 1 d .
C34 C 0.67483(15) 0.89656(15) 0.61985(12) 0.0353(6) Uani 1 1 d .
H34 H 0.6683 0.9484 0.6070 0.042 Uiso 1 1 calc R
C35 C 0.73375(15) 0.85587(15) 0.59847(13) 0.0365(6) Uani 1 1 d .
H35 H 0.7674 0.8799 0.5713 0.044 Uiso 1 1 calc R
C36 C 0.74374(14) 0.78120(15) 0.61636(12) 0.0335(6) Uani 1 1 d .
H36 H 0.7845 0.7539 0.6013 0.040 Uiso 1 1 calc R
C37 C 0.69574(13) 0.74428(13) 0.65594(12) 0.0264(5) Uani 1 1 d .
C38 C 0.56001(14) 0.90683(14) 0.68262(14) 0.0355(6) Uani 1 1 d .
H38A H 0.5125 0.8765 0.6734 0.053 Uiso 1 1 calc R
H38B H 0.5516 0.9539 0.6546 0.053 Uiso 1 1 calc R
H38C H 0.5738 0.9187 0.7346 0.053 Uiso 1 1 calc R
C39 C 0.70803(16) 0.66182(14) 0.67340(14) 0.0379(6) Uani 1 1 d .
H39A H 0.7521 0.6558 0.7137 0.057 Uiso 1 1 calc R
H39B H 0.7186 0.6350 0.6305 0.057 Uiso 1 1 calc R
H39C H 0.6614 0.6408 0.6874 0.057 Uiso 1 1 calc R
C40 C 0.78401(12) 0.47406(12) 0.12044(12) 0.0242(5) Uani 1 1 d .
C41 C 0.79038(13) 0.54689(13) 0.14989(13) 0.0293(5) Uani 1 1 d .
H41 H 0.7624 0.5587 0.1872 0.035 Uiso 1 1 calc R
C42 C 0.83597(14) 0.60281(14) 0.12679(14) 0.0360(6) Uani 1 1 d .
H42 H 0.8381 0.6518 0.1480 0.043 Uiso 1 1 calc R
C43 C 0.87796(14) 0.58743(15) 0.07336(14) 0.0376(6) Uani 1 1 d .
H43 H 0.9089 0.6255 0.0572 0.045 Uiso 1 1 calc R
C44 C 0.87439(14) 0.51600(15) 0.04378(14) 0.0364(6) Uani 1 1 d .
H44 H 0.9037 0.5044 0.0074 0.044 Uiso 1 1 calc R
C45 C 0.82829(13) 0.46067(14) 0.06673(12) 0.0295(5) Uani 1 1 d .
H45 H 0.8267 0.4119 0.0452 0.035 Uiso 1 1 calc R
C46 C 0.78398(14) 0.33723(13) 0.18617(12) 0.0275(5) Uani 1 1 d .
C47 C 0.86431(14) 0.33192(13) 0.19247(13) 0.0323(6) Uani 1 1 d .
H47 H 0.8907 0.3715 0.1731 0.039 Uiso 1 1 calc R
C48 C 0.90738(17) 0.27116(15) 0.22589(14) 0.0427(7) Uani 1 1 d .
H48 H 0.9619 0.2701 0.2290 0.051 Uiso 1 1 calc R
C49 C 0.8711(2) 0.21249(15) 0.25455(14) 0.0475(8) Uani 1 1 d .
H49 H 0.9001 0.1706 0.2768 0.057 Uiso 1 1 calc R
C50 C 0.7920(2) 0.21555(14) 0.25048(14) 0.0461(8) Uani 1 1 d .
H50 H 0.7662 0.1756 0.2701 0.055 Uiso 1 1 calc R
C51 C 0.75004(17) 0.27684(14) 0.21778(13) 0.0367(6) Uani 1 1 d .
H51 H 0.6958 0.2781 0.2167 0.044 Uiso 1 1 calc R
C52 C 0.67113(12) 0.37534(12) 0.07229(12) 0.0235(5) Uani 1 1 d .
C53 C 0.62987(13) 0.42654(13) 0.02201(12) 0.0265(5) Uani 1 1 d .
H53 H 0.6372 0.4791 0.0313 0.032 Uiso 1 1 calc R
C54 C 0.57901(13) 0.40446(14) -0.04044(13) 0.0308(6) Uani 1 1 d .
H54 H 0.5524 0.4414 -0.0726 0.037 Uiso 1 1 calc R
C55 C 0.56723(13) 0.32808(15) -0.05574(13) 0.0329(6) Uani 1 1 d .
H55 H 0.5326 0.3122 -0.0984 0.039 Uiso 1 1 calc R
C56 C 0.60643(13) 0.27561(14) -0.00820(13) 0.0322(6) Uani 1 1 d .
H56 H 0.5988 0.2232 -0.0181 0.039 Uiso 1 1 calc R
C57 C 0.65725(13) 0.29893(13) 0.05423(12) 0.0269(5) Uani 1 1 d .
H57 H 0.6836 0.2615 0.0859 0.032 Uiso 1 1 calc R
C58 C 0.68066(13) 0.44286(12) 0.20463(12) 0.0253(5) Uani 1 1 d .
C59 C 0.71281(14) 0.44551(13) 0.27944(13) 0.0320(6) Uani 1 1 d .
H59 H 0.7620 0.4229 0.2960 0.038 Uiso 1 1 calc R
C60 C 0.67537(15) 0.47986(14) 0.32994(13) 0.0358(6) Uani 1 1 d .
H60 H 0.6993 0.4807 0.3799 0.043 Uiso 1 1 calc R
C61 C 0.60351(15) 0.51287(13) 0.30794(13) 0.0338(6) Uani 1 1 d .
H61 H 0.5776 0.5360 0.3424 0.041 Uiso 1 1 calc R
C62 C 0.57026(14) 0.51168(13) 0.23546(13) 0.0298(5) Uani 1 1 d .
H62 H 0.5209 0.5343 0.2196 0.036 Uiso 1 1 calc R
C63 C 0.60827(13) 0.47768(12) 0.18510(13) 0.0264(5) Uani 1 1 d .
H63 H 0.5840 0.4781 0.1353 0.032 Uiso 1 1 calc R
C64 C 0.66941(17) 0.68168(17) 0.44701(16) 0.0505(8) Uani 1 1 d .
H64A H 0.7125 0.7119 0.4732 0.076 Uiso 1 1 calc R
H64B H 0.6583 0.6968 0.3957 0.076 Uiso 1 1 calc R
H64C H 0.6835 0.6280 0.4506 0.076 Uiso 1 1 calc R
C65 C 0.60183(17) 0.69382(17) 0.47847(15) 0.0449(7) Uani 1 1 d .
N1 N 0.63517(10) 0.64386(10) 0.93969(9) 0.0225(4) Uani 1 1 d .
N2 N 0.64181(10) 0.79703(10) 1.02409(9) 0.0222(4) Uani 1 1 d .
N3 N 0.58222(10) 0.88946(10) 0.96482(9) 0.0221(4) Uani 1 1 d .
N4 N 0.78525(10) 0.66764(10) 0.86801(10) 0.0235(4) Uani 1 1 d .
N5 N 0.84741(10) 0.77168(10) 0.88891(10) 0.0242(4) Uani 1 1 d .
N6 N 0.52662(10) 0.70765(10) 0.79882(10) 0.0216(4) Uani 1 1 d .
N7 N 0.58440(10) 0.74972(10) 0.71659(9) 0.0219(4) Uani 1 1 d .
N8 N 0.70011(11) 0.89776(11) 0.83119(11) 0.0308(5) Uani 1 1 d .
N9 N 0.70894(11) 0.95074(11) 0.79706(10) 0.0278(4) Uani 1 1 d .
N10 N 0.71786(15) 1.00517(13) 0.76418(13) 0.0484(6) Uani 1 1 d .
N11 N 0.54889(16) 0.70335(19) 0.50390(14) 0.0704(9) Uani 1 1 d .
B1 B 0.72995(15) 0.40654(14) 0.14603(14) 0.0245(6) Uani 1 1 d .

loop_
_atom_site_aniso_label
_atom_site_aniso_U_11
_atom_site_aniso_U_22
_atom_site_aniso_U_33
_atom_site_aniso_U_23
_atom_site_aniso_U_13
_atom_site_aniso_U_12
Co1 0.01753(15) 0.02030(16) 0.01770(15) -0.00061(12) 0.00493(11) -0.00016(12)
C1 0.0309(13) 0.0256(12) 0.0237(12) 0.0052(9) 0.0127(10) 0.0030(10)
C2 0.0291(12) 0.0258(12) 0.0188(11) 0.0039(9) 0.0053(10) 0.0070(10)
C3 0.0193(11) 0.0198(11) 0.0194(11) 0.0001(9) 0.0052(9) -0.0013(9)
C4 0.0382(14) 0.0303(13) 0.0221(12) -0.0007(10) 0.0131(11) 0.0041(11)
C5 0.0390(14) 0.0287(13) 0.0256(13) -0.0014(10) 0.0160(11) 0.0091(11)
C6 0.0253(12) 0.0222(12) 0.0235(12) 0.0007(9) 0.0104(10) 0.0065(9)
C7 0.0267(12) 0.0241(12) 0.0266(12) -0.0030(10) 0.0079(10) 0.0061(10)
C8 0.0294(13) 0.0341(14) 0.0279(13) -0.0018(10) 0.0037(11) 0.0099(11)
C9 0.0426(15) 0.0282(13) 0.0330(14) 0.0086(11) 0.0138(12) 0.0126(12)
C10 0.0362(14) 0.0229(12) 0.0411(15) 0.0035(11) 0.0169(12) -0.0004(11)
C11 0.0275(12) 0.0259(12) 0.0294(13) -0.0017(10) 0.0101(10) 0.0029(10)
C12 0.0300(14) 0.0339(14) 0.0518(17) -0.0024(12) 0.0037(12) 0.0005(11)
C13 0.0336(14) 0.0328(14) 0.0466(16) -0.0025(12) 0.0041(12) -0.0034(11)
C14 0.0280(12) 0.0197(11) 0.0303(13) 0.0041(9) 0.0091(10) 0.0024(10)
C15 0.0276(12) 0.0205(12) 0.0295(13) -0.0020(9) 0.0096(10) 0.0002(10)
C16 0.0221(11) 0.0237(12) 0.0161(11) 0.0004(9) 0.0066(9) 0.0012(9)
C17 0.0269(13) 0.0314(14) 0.0444(15) -0.0001(11) 0.0144(11) 0.0096(11)
C18 0.0209(12) 0.0372(15) 0.0479(16) 0.0004(12) 0.0087(11) 0.0043(11)
C19 0.0141(11) 0.0274(12) 0.0346(14) -0.0015(10) 0.0016(10) -0.0012(9)
C20 0.0175(12) 0.0399(15) 0.0331(14) 0.0003(11) 0.0032(10) -0.0009(10)
C21 0.0265(13) 0.0378(15) 0.0443(16) 0.0052(12) 0.0063(12) -0.0083(11)
C22 0.0277(13) 0.0316(14) 0.0554(18) -0.0053(13) 0.0034(12) -0.0074(11)
C23 0.0255(13) 0.0370(15) 0.0398(15) -0.0106(12) 0.0027(11) -0.0025(11)
C24 0.0163(11) 0.0352(14) 0.0302(13) -0.0015(10) 0.0001(10) 0.0019(10)
C25 0.0395(15) 0.0467(16) 0.0344(15) 0.0005(12) 0.0092(12) -0.0070(13)
C26 0.0353(14) 0.0421(15) 0.0299(14) -0.0019(11) 0.0001(11) 0.0021(12)
C27 0.0270(12) 0.0221(12) 0.0295(13) 0.0009(9) 0.0119(10) -0.0052(10)
C28 0.0214(12) 0.0256(12) 0.0278(12) 0.0011(9) 0.0115(10) -0.0029(9)
C29 0.0179(11) 0.0203(11) 0.0223(12) 0.0016(9) 0.0060(9) 0.0020(9)
C30 0.0239(12) 0.0346(14) 0.0292(13) -0.0014(10) 0.0023(10) -0.0118(10)
C31 0.0313(13) 0.0424(15) 0.0213(12) -0.0035(11) 0.0010(10) -0.0125(11)
C32 0.0219(11) 0.0315(13) 0.0161(11) 0.0000(9) 0.0030(9) -0.0061(10)
C33 0.0269(12) 0.0338(13) 0.0161(11) -0.0001(9) 0.0007(10) -0.0064(10)
C34 0.0461(16) 0.0351(14) 0.0229(13) 0.0061(11) 0.0022(12) -0.0099(12)
C35 0.0366(15) 0.0537(17) 0.0216(13) 0.0016(12) 0.0115(11) -0.0176(13)
C36 0.0293(13) 0.0525(17) 0.0201(12) -0.0044(11) 0.0086(10) -0.0050(12)
C37 0.0280(12) 0.0344(13) 0.0165(11) -0.0036(10) 0.0038(10) -0.0042(10)
C38 0.0313(14) 0.0381(15) 0.0346(14) 0.0053(11) 0.0000(11) 0.0044(11)
C39 0.0452(16) 0.0391(15) 0.0316(14) -0.0046(11) 0.0131(12) 0.0040(12)
C40 0.0199(11) 0.0260(12) 0.0252(12) 0.0058(10) 0.0000(10) 0.0015(9)
C41 0.0229(12) 0.0260(13) 0.0391(14) 0.0018(10) 0.0061(11) 0.0010(10)
C42 0.0305(14) 0.0252(13) 0.0486(16) 0.0050(11) -0.0016(12) -0.0043(11)
C43 0.0257(13) 0.0420(16) 0.0417(16) 0.0148(12) -0.0026(12) -0.0117(11)
C44 0.0244(13) 0.0522(17) 0.0322(14) 0.0070(12) 0.0047(11) -0.0064(12)
C45 0.0261(13) 0.0342(14) 0.0273(13) 0.0006(10) 0.0030(10) -0.0022(11)
C46 0.0386(14) 0.0239(12) 0.0205(12) -0.0047(9) 0.0068(10) -0.0013(11)
C47 0.0395(15) 0.0248(13) 0.0298(13) -0.0052(10) -0.0008(11) 0.0013(11)
C48 0.0490(17) 0.0335(15) 0.0396(16) -0.0089(12) -0.0070(13) 0.0132(13)
C49 0.084(2) 0.0252(15) 0.0277(14) -0.0048(11) -0.0050(15) 0.0164(14)
C50 0.088(2) 0.0268(14) 0.0247(14) 0.0029(11) 0.0145(15) -0.0011(14)
C51 0.0560(17) 0.0292(14) 0.0269(13) 0.0018(10) 0.0132(12) -0.0006(12)
C52 0.0231(12) 0.0275(12) 0.0244(12) 0.0000(9) 0.0161(10) -0.0033(10)
C53 0.0292(13) 0.0289(13) 0.0245(12) 0.0001(10) 0.0128(10) -0.0044(10)
C54 0.0281(13) 0.0413(15) 0.0253(13) 0.0022(11) 0.0107(11) -0.0016(11)
C55 0.0241(13) 0.0490(16) 0.0276(13) -0.0079(12) 0.0100(11) -0.0096(11)
C56 0.0298(13) 0.0337(14) 0.0376(15) -0.0105(11) 0.0182(12) -0.0104(11)
C57 0.0273(12) 0.0280(13) 0.0291(13) -0.0017(10) 0.0151(10) -0.0034(10)
C58 0.0291(13) 0.0211(12) 0.0273(13) -0.0012(9) 0.0093(10) -0.0071(10)
C59 0.0341(14) 0.0325(14) 0.0299(14) -0.0006(11) 0.0074(11) 0.0010(11)
C60 0.0432(15) 0.0406(15) 0.0241(13) -0.0046(11) 0.0076(12) -0.0031(12)
C61 0.0400(15) 0.0314(14) 0.0342(15) -0.0078(11) 0.0179(12) -0.0064(11)
C62 0.0289(13) 0.0268(13) 0.0357(14) -0.0024(10) 0.0111(11) -0.0036(10)
C63 0.0292(13) 0.0229(12) 0.0283(13) -0.0010(10) 0.0083(10) -0.0052(10)
C64 0.0508(18) 0.0574(19) 0.0416(17) 0.0034(14) 0.0046(14) 0.0033(15)
C65 0.0390(17) 0.0626(19) 0.0291(15) 0.0112(13) -0.0035(13) -0.0127(15)
N1 0.0240(10) 0.0241(10) 0.0215(10) 0.0004(8) 0.0095(8) 0.0005(8)
N2 0.0257(10) 0.0220(10) 0.0197(10) -0.0004(8) 0.0064(8) 0.0025(8)
N3 0.0230(10) 0.0229(10) 0.0218(10) 0.0011(8) 0.0079(8) 0.0031(8)
N4 0.0236(10) 0.0238(10) 0.0254(10) -0.0001(8) 0.0102(8) 0.0025(8)
N5 0.0186(10) 0.0274(10) 0.0272(10) -0.0012(8) 0.0057(8) -0.0003(8)
N6 0.0201(9) 0.0217(10) 0.0241(10) 0.0002(8) 0.0068(8) -0.0036(8)
N7 0.0206(9) 0.0274(10) 0.0177(9) -0.0002(8) 0.0037(8) -0.0056(8)
N8 0.0312(11) 0.0289(11) 0.0324(11) 0.0090(9) 0.0060(9) -0.0028(9)
N9 0.0271(11) 0.0297(12) 0.0275(11) -0.0038(9) 0.0074(9) -0.0044(9)
N10 0.0692(17) 0.0353(13) 0.0432(14) 0.0097(11) 0.0174(12) -0.0155(12)
N11 0.0441(16) 0.123(3) 0.0424(16) 0.0046(16) 0.0025(13) -0.0175(17)
B1 0.0269(14) 0.0225(13) 0.0259(14) -0.0017(11) 0.0093(11) -0.0020(11)

loop_
_atom_type_symbol
_atom_type_description
_atom_type_scat_dispersion_real
_atom_type_scat_dispersion_imag
_atom_type_scat_source
C C 0.0033 0.0016 'International Tables Vol C Tables 4.2.6.8 and 6.1.1.4'
H H 0.0000 0.0000 'International Tables Vol C Tables 4.2.6.8 and 6.1.1.4'
B B 0.0013 0.0007 'International Tables Vol C Tables 4.2.6.8 and 6.1.1.4'
N N 0.0061 0.0033 'International Tables Vol C Tables 4.2.6.8 and 6.1.1.4'
Co Co 0.3494 0.9721 'International Tables Vol C Tables 4.2.6.8 and 6.1.1.4'

loop_
_geom_angle_atom_site_label_1
_geom_angle_atom_site_label_2
_geom_angle_atom_site_label_3
_geom_angle
N8 Co1 C29 110.48(8)
N8 Co1 C16 101.85(8)
C29 Co1 C16 110.52(8)
N8 Co1 C3 102.17(8)
C29 Co1 C3 111.91(8)
C16 Co1 C3 118.86(8)
N1 C1 C2 111.07(17)
N2 C2 C1 111.39(18)
N2 C3 N3 103.24(17)
N2 C3 Co1 129.74(15)
N3 C3 Co1 127.03(15)
C5 C4 N2 106.5(2)
C4 C5 N3 107.11(19)
C7 C6 C11 122.9(2)
C7 C6 N3 119.80(19)
C11 C6 N3 117.22(19)
C6 C7 C8 117.3(2)
C6 C7 C12 122.8(2)
C8 C7 C12 120.0(2)
C9 C8 C7 120.8(2)
C8 C9 C10 120.4(2)
C9 C10 C11 121.2(2)
C10 C11 C6 117.3(2)
C10 C11 C13 120.9(2)
C6 C11 C13 121.9(2)
N1 C14 C15 111.58(18)
N4 C15 C14 112.14(18)
N4 C16 N5 103.66(18)
N4 C16 Co1 128.24(16)
N5 C16 Co1 127.62(15)
C18 C17 N4 106.5(2)
C17 C18 N5 107.1(2)
C20 C19 C24 122.6(2)
C20 C19 N5 118.5(2)
C24 C19 N5 118.8(2)
C21 C20 C19 117.5(2)
C21 C20 C25 120.7(2)
C19 C20 C25 121.7(2)
C22 C21 C20 121.3(2)
C23 C22 C21 119.7(2)
C22 C23 C24 121.5(2)
C23 C24 C19 117.4(2)
C23 C24 C26 120.7(2)
C19 C24 C26 121.9(2)
N1 C27 C28 111.77(17)
N6 C28 C27 111.24(17)
N6 C29 N7 103.30(17)
N6 C29 Co1 129.77(15)
N7 C29 Co1 126.92(15)
C31 C30 N6 106.7(2)
C30 C31 N7 106.8(2)
C33 C32 C37 123.2(2)
C33 C32 N7 118.05(19)
C37 C32 N7 118.7(2)
C32 C33 C34 116.9(2)
C32 C33 C38 121.8(2)
C34 C33 C38 121.4(2)
C35 C34 C33 121.2(2)
C36 C35 C34 120.1(2)
C35 C36 C37 121.6(2)
C36 C37 C32 117.1(2)
C36 C37 C39 119.8(2)
C32 C37 C39 123.1(2)
C41 C40 C45 115.1(2)
C41 C40 B1 124.0(2)
C45 C40 B1 120.9(2)
C42 C41 C40 122.7(2)
C43 C42 C41 120.3(2)
C44 C43 C42 118.9(2)
C43 C44 C45 120.5(2)
C44 C45 C40 122.5(2)
C47 C46 C51 114.5(2)
C47 C46 B1 125.2(2)
C51 C46 B1 120.3(2)
C48 C47 C46 123.0(2)
C49 C48 C47 120.2(3)
C48 C49 C50 119.0(3)
C49 C50 C51 120.1(3)
C50 C51 C46 123.2(3)
C57 C52 C53 114.5(2)
C57 C52 B1 125.1(2)
C53 C52 B1 120.39(19)
C54 C53 C52 123.5(2)
C53 C54 C55 119.7(2)
C56 C55 C54 119.0(2)
C55 C56 C57 120.4(2)
C56 C57 C52 122.8(2)
C63 C58 C59 114.8(2)
C63 C58 B1 124.3(2)
C59 C58 B1 120.7(2)
C60 C59 C58 122.6(2)
C61 C60 C59 120.4(2)
C62 C61 C60 118.9(2)
C61 C62 C63 120.5(2)
C62 C63 C58 122.9(2)
N11 C65 C64 179.4(3)
C27 N1 C14 112.00(17)
C27 N1 C1 112.04(17)
C14 N1 C1 112.10(17)
C3 N2 C4 111.92(18)
C3 N2 C2 125.26(18)
C4 N2 C2 122.61(18)
C3 N3 C5 111.20(17)
C3 N3 C6 125.60(18)
C5 N3 C6 122.77(17)
C16 N4 C17 111.60(19)
C16 N4 C15 126.06(18)
C17 N4 C15 122.20(19)
C16 N5 C18 111.13(19)
C16 N5 C19 126.63(18)
C18 N5 C19 122.18(18)
C29 N6 C30 111.68(18)
C29 N6 C28 125.55(18)
C30 N6 C28 122.44(18)
C29 N7 C31 111.50(18)
C29 N7 C32 126.20(17)
C31 N7 C32 122.31(18)
N9 N8 Co1 166.31(18)
N8 N9 N10 178.3(2)
C46 B1 C58 108.48(18)
C46 B1 C40 110.93(18)
C58 B1 C40 108.31(18)
C46 B1 C52 110.41(18)
C58 B1 C52 111.12(18)
C40 B1 C52 107.58(18)

loop_
_geom_bond_atom_site_label_1
_geom_bond_atom_site_label_2
_geom_bond_distance
Co1 N8 1.938(2)
Co1 C29 2.047(2)
Co1 C16 2.049(2)
Co1 C3 2.052(2)
C1 N1 1.467(3)
C1 C2 1.515(3)
C2 N2 1.463(3)
C3 N2 1.357(3)
C3 N3 1.368(3)
C4 C5 1.335(3)
C4 N2 1.384(3)
C5 N3 1.384(3)
C6 C7 1.396(3)
C6 C11 1.398(3)
C6 N3 1.446(3)
C7 C8 1.398(3)
C7 C12 1.502(3)
C8 C9 1.379(3)
C9 C10 1.380(3)
C10 C11 1.387(3)
C11 C13 1.502(3)
C14 N1 1.467(3)
C14 C15 1.515(3)
C15 N4 1.468(3)
C16 N4 1.356(3)
C16 N5 1.364(3)
C17 C18 1.339(3)
C17 N4 1.385(3)
C18 N5 1.382(3)
C19 C20 1.390(3)
C19 C24 1.395(3)
C19 N5 1.448(3)
C20 C21 1.389(3)
C20 C25 1.502(3)
C21 C22 1.382(4)
C22 C23 1.374(4)
C23 C24 1.388(3)
C24 C26 1.510(3)
C27 N1 1.466(3)
C27 C28 1.517(3)
C28 N6 1.471(3)
C29 N6 1.358(3)
C29 N7 1.361(3)
C30 C31 1.335(3)
C30 N6 1.382(3)
C31 N7 1.383(3)
C32 C33 1.392(3)
C32 C37 1.394(3)
C32 N7 1.447(3)
C33 C34 1.393(3)
C33 C38 1.504(3)
C34 C35 1.381(4)
C35 C36 1.366(4)
C36 C37 1.387(3)
C37 C39 1.502(3)
C40 C41 1.398(3)
C40 C45 1.403(3)
C40 B1 1.653(3)
C41 C42 1.392(3)
C42 C43 1.378(4)
C43 C44 1.376(4)
C44 C45 1.390(3)
C46 C47 1.398(3)
C46 C51 1.407(3)
C46 B1 1.643(3)
C47 C48 1.393(3)
C48 C49 1.379(4)
C49 C50 1.379(4)
C50 C51 1.387(4)
C52 C57 1.403(3)
C52 C53 1.405(3)
C52 B1 1.656(3)
C53 C54 1.387(3)
C54 C55 1.389(3)
C55 C56 1.377(4)
C56 C57 1.393(3)
C58 C63 1.399(3)
C58 C59 1.409(3)
C58 B1 1.651(3)
C59 C60 1.390(3)
C60 C61 1.382(3)
C61 C62 1.373(3)
C62 C63 1.391(3)
C64 C65 1.438(4)
C65 N11 1.135(4)
N8 N9 1.161(3)
N9 N10 1.169(3)
